data_7233662
loop_
_publ_author_name
'Jian-Bing Jiang'
'Peng Huo'
'Peng Wang'
'Yin-Yin Wu'
'Guo-Qing Bian'
'Qin-Yu Zhu'
'Jie Dai'

_publ_section_title
;
 Synthesis and photocurrent responsive properties of CdS/Se clusters
 integrated with methylviologen
;
_journal_name_full 'Journal of Materials Chemistry C'
_journal_page_first 2528
_journal_page_last 2533
_journal_paper_doi 10.1039/C3TC32093F
_journal_volume 2
_journal_year 2014
_chemical_formula_sum 'C156 H134 Br4 Cd17 N2 S28'
_chemical_formula_weight 5165.06
_space_group_IT_number 167
_space_group_name_Hall '-R 3 2"c'
_space_group_name_H-M_alt 'R -3 c :H'
_symmetry_cell_setting hexagonal
_symmetry_space_group_name_Hall '-R 3 2"c'
_symmetry_space_group_name_H-M 'R -3 c :H'
_atom_sites_solution_primary direct
_atom_sites_solution_secondary difmap
_cell_angle_alpha 90.00
_cell_angle_beta 90.00
_cell_angle_gamma 120.00
_cell_formula_units_Z 12
_cell_length_a 27.0806(4)
_cell_length_b 27.0806(4)
_cell_length_c 86.9594(12)
_cell_measurement_reflns_used 23429
_cell_measurement_temperature 293(2)
_cell_measurement_theta_max 29.3914
_cell_measurement_theta_min 3.0837
_cell_volume 55228.6(14)
_computing_structure_refinement 'SHELXL-97 (Sheldrick, 1997)'
_computing_structure_solution 'SHELXS-97 (Sheldrick, 1990)'
_diffrn_ambient_temperature 293(2)
_diffrn_detector_area_resol_mean 10.4692
_diffrn_measured_fraction_theta_full 0.998
_diffrn_measured_fraction_theta_max 0.998
_diffrn_measurement_device_type 'Xcalibur, Atlas, Gemini'
_diffrn_measurement_method /w
_diffrn_radiation_monochromator graphite
_diffrn_radiation_source 'fine-focus sealed tube'
_diffrn_radiation_type MoK\a
_diffrn_radiation_wavelength 0.71073
_diffrn_reflns_av_R_equivalents 0.0627
_diffrn_reflns_av_sigmaI/netI 0.0401
_diffrn_reflns_limit_h_max 28
_diffrn_reflns_limit_h_min -32
_diffrn_reflns_limit_k_max 32
_diffrn_reflns_limit_k_min -32
_diffrn_reflns_limit_l_max 103
_diffrn_reflns_limit_l_min -103
_diffrn_reflns_number 92674
_diffrn_reflns_theta_full 25.00
_diffrn_reflns_theta_max 25.00
_diffrn_reflns_theta_min 3.09
_exptl_absorpt_coefficient_mu 3.142
_exptl_absorpt_correction_T_max 0.5722
_exptl_absorpt_correction_T_min 0.3026
_exptl_absorpt_correction_type multi-scan
_exptl_absorpt_process_details 'Jacobson, R. (1998) Private communication'
_exptl_crystal_colour red
_exptl_crystal_density_diffrn 1.753
_exptl_crystal_density_method 'not measured'
_exptl_crystal_description block
_exptl_crystal_F_000 27216
_exptl_crystal_size_max 0.50
_exptl_crystal_size_mid 0.30
_exptl_crystal_size_min 0.20
_refine_diff_density_max 2.426
_refine_diff_density_min -2.020
_refine_diff_density_rms 0.211
_refine_ls_extinction_method none
_refine_ls_goodness_of_fit_ref 1.028
_refine_ls_matrix_type full
_refine_ls_number_parameters 543
_refine_ls_number_reflns 10804
_refine_ls_number_restraints 422
_refine_ls_restrained_S_all 1.024
_refine_ls_R_factor_all 0.1035
_refine_ls_R_factor_gt 0.0716
_refine_ls_shift/su_max 0.026
_refine_ls_shift/su_mean 0.001
_refine_ls_structure_factor_coef Fsqd
_refine_ls_weighting_details 'calc w=1/[\s^2^(Fo^2^)+(0.1185P)^2^+2217.0244P] where P=(Fo^2^+2Fc^2^)/3'
_refine_ls_weighting_scheme calc
_refine_ls_wR_factor_gt 0.2018
_refine_ls_wR_factor_ref 0.2290
_reflns_number_gt 7589
_reflns_number_total 10804
_reflns_threshold_expression >2sigma(I)
_cod_data_source_file J-Mater-Chem-C-2014-2-2528-2.cif
_cod_data_source_block 2
_cod_original_cell_volume 55228.6(13)
_cod_original_sg_symbol_H-M 'R -3 c'
_cod_database_code 7233662

loop_
_symmetry_equiv_pos_as_xyz
'x, y, z'
'-y, x-y, z'
'-x+y, -x, z'
'x-y, -y, -z+1/2'
'-x, -x+y, -z+1/2'
'y, x, -z+1/2'
'x+2/3, y+1/3, z+1/3'
'-y+2/3, x-y+1/3, z+1/3'
'-x+y+2/3, -x+1/3, z+1/3'
'x-y+2/3, -y+1/3, -z+5/6'
'-x+2/3, -x+y+1/3, -z+5/6'
'y+2/3, x+1/3, -z+5/6'
'x+1/3, y+2/3, z+2/3'
'-y+1/3, x-y+2/3, z+2/3'
'-x+y+1/3, -x+2/3, z+2/3'
'x-y+1/3, -y+2/3, -z+7/6'
'-x+1/3, -x+y+2/3, -z+7/6'
'y+1/3, x+2/3, -z+7/6'
'-x, -y, -z'
'y, -x+y, -z'
'x-y, x, -z'
'-x+y, y, z-1/2'
'x, x-y, z-1/2'
'-y, -x, z-1/2'
'-x+2/3, -y+1/3, -z+1/3'
'y+2/3, -x+y+1/3, -z+1/3'
'x-y+2/3, x+1/3, -z+1/3'
'-x+y+2/3, y+1/3, z-1/6'
'x+2/3, x-y+1/3, z-1/6'
'-y+2/3, -x+1/3, z-1/6'
'-x+1/3, -y+2/3, -z+2/3'
'y+1/3, -x+y+2/3, -z+2/3'
'x-y+1/3, x+2/3, -z+2/3'
'-x+y+1/3, y+2/3, z+1/6'
'x+1/3, x-y+2/3, z+1/6'
'-y+1/3, -x+2/3, z+1/6'

loop_
_atom_site_label
_atom_site_type_symbol
_atom_site_fract_x
_atom_site_fract_y
_atom_site_fract_z
_atom_site_U_iso_or_equiv
_atom_site_adp_type
_atom_site_occupancy
_atom_site_symmetry_multiplicity
_atom_site_calc_flag
_atom_site_refinement_flags
_atom_site_disorder_assembly
_atom_site_disorder_group
Cd1 Cd 0.78611(4) 0.59806(4) 0.494678(12) 0.0533(3) Uani 1 1 d . . .
Cd2 Cd 0.73024(3) 0.43398(3) 0.508160(9) 0.0371(2) Uani 1 1 d . . .
Cd3 Cd 0.80402(3) 0.49179(3) 0.464844(10) 0.0427(2) Uani 1 1 d . . .
Cd4 Cd 0.64328(3) 0.47163(3) 0.474840(10) 0.0424(2) Uani 1 1 d . . .
Cd5 Cd 0.6667 0.3333 0.470118(14) 0.0308(3) Uani 1 3 d S . .
Cd6 Cd 0.76735(4) 0.36429(4) 0.432222(10) 0.0479(2) Uani 1 1 d . . .
Cd7 Cd 0.6667 0.3333 0.39343(2) 0.0679(5) Uani 1 3 d S . .
Br1A Br 0.83715(18) 0.71079(16) 0.50277(6) 0.0738(12) Uani 0.663(9) 1 d P A 1
Br1B Br 0.8387(3) 0.6983(3) 0.50765(14) 0.074(3) Uani 0.337(9) 1 d P A 2
Br2 Br 0.6667 0.3333 0.36435(6) 0.215(3) Uani 1 3 d S A .
S1 S 0.67916(14) 0.55768(14) 0.49213(4) 0.0578(8) Uani 1 1 d . A .
S2 S 0.82841(18) 0.59341(14) 0.46888(5) 0.0744(11) Uani 1 1 d . A .
S3 S 0.80094(13) 0.53684(13) 0.51468(4) 0.0512(8) Uani 1 1 d . A .
S4 S 0.77303(12) 0.37295(12) 0.51573(3) 0.0393(6) Uani 1 1 d . . .
S5 S 0.79828(14) 0.46974(14) 0.43640(4) 0.0577(8) Uani 1 1 d D A .
S6 S 0.67201(14) 0.49597(14) 0.44666(4) 0.0543(8) Uani 1 1 d . A .
S7 S 0.54060(12) 0.40061(13) 0.48157(4) 0.0479(7) Uani 1 1 d . A .
S8 S 0.7555(2) 0.3360(3) 0.40424(5) 0.1014(16) Uani 1 1 d . A .
S9 S 0.71118(10) 0.43397(10) 0.47956(3) 0.0316(5) Uani 1 1 d . A .
S10 S 0.6667 0.3333 0.44118(5) 0.0357(10) Uani 1 3 d S . .
C1 C 0.6738(7) 0.6123(7) 0.4813(3) 0.117(5) Uani 1 1 d DU . .
C2 C 0.6301(8) 0.6221(9) 0.4853(3) 0.139(5) Uani 1 1 d DU A .
C3 C 0.6255(11) 0.6632(10) 0.4769(3) 0.164(6) Uani 1 1 d DU . .
C4 C 0.6580(10) 0.6887(12) 0.4639(3) 0.179(7) Uani 1 1 d DU A .
C5 C 0.7009(11) 0.6773(11) 0.4596(3) 0.173(7) Uani 1 1 d DU . .
C6 C 0.7098(10) 0.6413(10) 0.4692(3) 0.150(6) Uani 1 1 d DU A .
C7 C 0.8996(8) 0.6406(8) 0.4688(2) 0.106(5) Uani 1 1 d DU . .
C8 C 0.9310(8) 0.6602(10) 0.4553(3) 0.144(7) Uani 1 1 d DU A .
C9 C 0.9901(8) 0.6959(10) 0.4551(3) 0.145(7) Uani 1 1 d DU . .
C10 C 1.0190(10) 0.7157(10) 0.4683(3) 0.141(7) Uani 1 1 d DU A .
C11 C 0.9881(8) 0.6979(11) 0.4819(3) 0.150(8) Uani 1 1 d DU . .
C12 C 0.9314(8) 0.6586(10) 0.4822(3) 0.132(7) Uani 1 1 d DU A .
C13 C 0.7755(5) 0.5504(6) 0.53279(16) 0.070(4) Uani 1 1 d D . .
C14 C 0.8104(8) 0.5616(8) 0.54549(16) 0.106(7) Uani 1 1 d D A .
C15 C 0.7928(9) 0.5723(10) 0.5596(2) 0.126(8) Uani 1 1 d D . .
C16 C 0.7414(10) 0.5703(11) 0.5610(2) 0.136(9) Uani 1 1 d D A .
C17 C 0.7069(9) 0.5573(9) 0.54796(19) 0.119(7) Uani 1 1 d D . .
C18 C 0.7235(6) 0.5476(7) 0.53403(17) 0.078(5) Uani 1 1 d D A .
C19 C 0.7814(2) 0.3837(2) 0.53606(5) 0.042(3) Uani 1 1 d G . .
C20 C 0.8237(2) 0.4365(2) 0.54136(5) 0.058(3) Uani 1 1 d G A .
C21 C 0.8328(2) 0.4464(3) 0.55706(6) 0.072(4) Uani 1 1 d G A .
C22 C 0.7996(3) 0.4035(3) 0.56747(5) 0.087(5) Uani 1 1 d G A .
C23 C 0.7573(3) 0.3507(3) 0.56217(5) 0.081(5) Uani 1 1 d G A .
C24 C 0.7482(2) 0.3408(2) 0.54647(5) 0.068(4) Uani 1 1 d G A .
C25A C 0.8580(3) 0.4906(4) 0.43084(6) 0.377(12) Uani 0.678(19) 1 d PGDU A 1
C26A C 0.9548(2) 0.5669(4) 0.43391(7) 0.370(12) Uani 0.678(19) 1 d PGU A 1
C27A C 0.9521(3) 0.5888(4) 0.41967(8) 0.392(14) Uani 0.678(19) 1 d PGU A 1
C28A C 0.9077(2) 0.5178(4) 0.43949(6) 0.372(12) Uani 0.678(19) 1 d PGU A 1
C29A C 0.9024(3) 0.5615(4) 0.41101(7) 0.399(12) Uani 0.678(19) 1 d PGU A 1
C30A C 0.8553(3) 0.5125(4) 0.41660(6) 0.391(12) Uani 0.678(19) 1 d PGU A 1
C25B C 0.8648(2) 0.5196(4) 0.43357(6) 0.116(9) Uani 0.322(19) 1 d PGDU A 2
C26B C 0.9403(3) 0.5274(5) 0.41730(7) 0.135(9) Uani 0.322(19) 1 d PGU A 2
C27B C 0.9433(3) 0.5747(5) 0.41014(7) 0.145(10) Uani 0.322(19) 1 d PGU A 2
C28B C 0.9010(3) 0.4999(4) 0.42902(6) 0.126(9) Uani 0.322(19) 1 d PGU A 2
C29B C 0.9071(3) 0.5945(4) 0.41470(7) 0.134(10) Uani 0.322(19) 1 d PGU A 2
C30B C 0.8678(3) 0.5670(4) 0.42641(7) 0.126(10) Uani 0.322(19) 1 d PGU A 2
C31 C 0.6331(3) 0.5285(3) 0.43843(7) 0.159(5) Uani 1 1 d GU A .
C32 C 0.6459(3) 0.5500(3) 0.42354(7) 0.204(7) Uani 1 1 d GU A .
C33 C 0.6197(3) 0.5786(3) 0.41743(8) 0.224(7) Uani 1 1 d GU A .
C34 C 0.5807(3) 0.5856(3) 0.42619(9) 0.216(7) Uani 1 1 d GU A .
C35 C 0.5679(3) 0.5641(3) 0.44107(9) 0.208(7) Uani 1 1 d GU A .
C36 C 0.5941(3) 0.5355(3) 0.44719(8) 0.189(6) Uani 1 1 d GU A .
C37 C 0.5017(2) 0.4361(3) 0.47712(8) 0.140(6) Uani 1 1 d GU A .
C38 C 0.4431(2) 0.4032(3) 0.47497(8) 0.172(6) Uani 1 1 d GU A .
C39 C 0.4107(3) 0.4293(4) 0.47264(9) 0.184(7) Uani 1 1 d GU A .
C40 C 0.4369(3) 0.4884(4) 0.47247(10) 0.171(6) Uani 1 1 d GU A .
C41 C 0.4955(3) 0.5214(4) 0.47462(9) 0.205(7) Uani 1 1 d GU A .
C42 C 0.5279(3) 0.4953(3) 0.47694(8) 0.194(7) Uani 1 1 d GU A .
C43 C 0.8135(4) 0.3726(5) 0.39217(6) 0.337(7) Uani 1 1 d GU A .
C44 C 0.8626(4) 0.3684(5) 0.39199(6) 0.340(7) Uani 1 1 d GU A .
C45 C 0.9120(4) 0.4111(6) 0.38520(7) 0.343(7) Uani 1 1 d GU A .
C46 C 0.9124(4) 0.4581(6) 0.37860(6) 0.343(7) Uani 1 1 d GU A .
C47 C 0.8633(4) 0.4623(6) 0.37878(6) 0.342(7) Uani 1 1 d GU A .
C48 C 0.8138(4) 0.4195(5) 0.38557(5) 0.339(7) Uani 1 1 d GU A .

loop_
_atom_site_aniso_label
_atom_site_aniso_U_11
_atom_site_aniso_U_22
_atom_site_aniso_U_33
_atom_site_aniso_U_23
_atom_site_aniso_U_13
_atom_site_aniso_U_12
Cd1 0.0481(5) 0.0378(4) 0.0721(6) -0.0055(4) 0.0087(4) 0.0201(4)
Cd2 0.0385(4) 0.0331(4) 0.0367(4) -0.0038(3) -0.0031(3) 0.0156(3)
Cd3 0.0386(4) 0.0328(4) 0.0530(5) 0.0011(3) 0.0140(4) 0.0150(3)
Cd4 0.0379(4) 0.0387(4) 0.0574(5) -0.0030(4) -0.0026(4) 0.0243(3)
Cd5 0.0290(4) 0.0290(4) 0.0344(7) 0.000 0.000 0.0145(2)
Cd6 0.0419(5) 0.0595(5) 0.0420(5) -0.0036(4) 0.0045(4) 0.0250(4)
Cd7 0.0775(8) 0.0775(8) 0.0487(9) 0.000 0.000 0.0387(4)
Br1A 0.0841(19) 0.0277(15) 0.097(2) -0.0150(15) 0.0237(16) 0.0186(13)
Br1B 0.055(3) 0.013(2) 0.148(8) -0.009(3) 0.006(4) 0.011(2)
Br2 0.284(5) 0.284(5) 0.078(3) 0.000 0.000 0.142(3)
S1 0.0494(17) 0.0510(17) 0.080(2) -0.0188(16) 0.0014(16) 0.0303(14)
S2 0.085(2) 0.0329(16) 0.096(3) 0.0047(17) 0.041(2) 0.0228(17)
S3 0.0395(15) 0.0395(15) 0.0632(19) -0.0129(14) -0.0062(14) 0.0113(13)
S4 0.0417(14) 0.0423(14) 0.0350(13) -0.0027(11) -0.0006(11) 0.0219(12)
S5 0.066(2) 0.0573(19) 0.0505(18) -0.0010(15) 0.0042(16) 0.0312(16)
S6 0.0548(18) 0.0506(17) 0.0593(19) 0.0028(15) 0.0031(15) 0.0276(15)
S7 0.0413(15) 0.0476(16) 0.0611(18) 0.0045(14) 0.0022(14) 0.0270(13)
S8 0.095(3) 0.185(5) 0.051(2) -0.033(3) -0.011(2) 0.090(3)
S9 0.0310(12) 0.0285(12) 0.0357(13) -0.0003(10) 0.0004(10) 0.0151(10)
S10 0.0369(15) 0.0369(15) 0.033(2) 0.000 0.000 0.0184(7)
C1 0.105(9) 0.081(8) 0.208(14) 0.001(9) 0.000(10) 0.080(7)
C2 0.127(9) 0.128(10) 0.229(15) -0.011(10) -0.013(10) 0.113(8)
C3 0.146(11) 0.149(11) 0.266(16) -0.002(11) -0.018(11) 0.124(9)
C4 0.153(12) 0.138(12) 0.285(17) 0.034(12) -0.017(13) 0.103(9)
C5 0.153(12) 0.127(12) 0.262(16) 0.053(11) -0.002(12) 0.086(10)
C6 0.133(11) 0.108(11) 0.241(16) 0.047(11) 0.005(11) 0.084(9)
C7 0.078(9) 0.076(9) 0.153(12) 0.026(9) 0.018(8) 0.028(8)
C8 0.099(10) 0.117(12) 0.167(12) 0.029(11) 0.036(10) 0.016(10)
C9 0.103(11) 0.111(12) 0.180(13) 0.027(12) 0.032(11) 0.023(10)
C10 0.112(11) 0.096(11) 0.188(14) -0.005(12) 0.013(10) 0.031(10)
C11 0.092(10) 0.119(12) 0.183(13) 0.004(12) 0.001(10) 0.011(10)
C12 0.091(10) 0.104(11) 0.164(12) 0.014(11) -0.001(10) 0.022(9)
C13 0.068(9) 0.050(7) 0.080(10) -0.036(7) -0.011(8) 0.020(7)
C14 0.121(15) 0.110(14) 0.056(10) -0.040(10) -0.026(10) 0.034(12)
C15 0.128(18) 0.129(18) 0.089(14) -0.029(13) -0.032(14) 0.040(16)
C16 0.17(2) 0.16(2) 0.075(13) -0.051(14) -0.013(15) 0.083(19)
C17 0.162(19) 0.119(16) 0.107(16) -0.024(13) 0.011(15) 0.093(15)
C18 0.086(10) 0.074(10) 0.085(11) -0.029(8) 0.003(9) 0.048(8)
C19 0.045(6) 0.049(6) 0.035(6) -0.003(5) 0.001(5) 0.024(5)
C20 0.064(8) 0.055(7) 0.050(7) -0.010(6) -0.007(6) 0.026(7)
C21 0.086(10) 0.077(10) 0.051(8) -0.020(7) -0.025(7) 0.039(8)
C22 0.102(12) 0.115(14) 0.042(8) -0.019(9) -0.019(8) 0.053(11)
C23 0.082(11) 0.101(12) 0.047(8) 0.002(8) -0.001(8) 0.036(10)
C24 0.075(9) 0.081(10) 0.040(7) 0.011(7) -0.003(7) 0.033(8)
C25A 0.379(14) 0.379(15) 0.380(14) -0.005(11) -0.004(12) 0.194(10)
C26A 0.380(14) 0.360(15) 0.382(14) 0.002(12) -0.013(12) 0.195(10)
C27A 0.394(16) 0.378(17) 0.384(17) 0.003(14) -0.016(15) 0.177(15)
C28A 0.372(14) 0.373(15) 0.381(14) -0.006(12) 0.002(11) 0.194(11)
C29A 0.394(15) 0.390(15) 0.393(15) 0.006(12) -0.016(12) 0.181(11)
C30A 0.388(14) 0.383(15) 0.391(15) 0.009(12) -0.007(11) 0.185(11)
C25B 0.126(13) 0.104(12) 0.120(14) 0.006(10) -0.002(11) 0.059(9)
C26B 0.141(13) 0.133(12) 0.144(14) 0.003(11) 0.009(11) 0.077(9)
C27B 0.145(13) 0.139(13) 0.148(14) 0.010(11) 0.021(11) 0.069(10)
C28B 0.125(13) 0.121(13) 0.127(14) 0.002(11) -0.001(11) 0.058(9)
C29B 0.143(13) 0.123(13) 0.139(14) 0.009(11) 0.011(11) 0.069(9)
C30B 0.134(13) 0.114(13) 0.129(14) 0.008(11) 0.010(11) 0.062(10)
C31 0.301(13) 0.163(10) 0.130(12) 0.033(9) 0.012(12) 0.203(9)
C32 0.315(14) 0.232(13) 0.172(13) 0.061(12) 0.003(12) 0.216(11)
C33 0.315(15) 0.268(14) 0.195(14) 0.068(12) -0.016(12) 0.226(11)
C34 0.308(15) 0.263(14) 0.187(15) 0.052(12) -0.025(13) 0.225(11)
C35 0.297(14) 0.245(14) 0.199(14) 0.045(12) -0.026(13) 0.223(10)
C36 0.288(14) 0.212(13) 0.181(14) 0.037(11) -0.009(12) 0.210(10)
C37 0.051(6) 0.063(7) 0.328(17) -0.032(11) -0.052(10) 0.046(6)
C38 0.073(8) 0.084(8) 0.379(18) -0.023(12) -0.065(11) 0.055(7)
C39 0.078(8) 0.100(9) 0.395(18) -0.023(13) -0.058(12) 0.060(7)
C40 0.074(8) 0.085(8) 0.388(18) -0.008(12) -0.036(12) 0.065(7)
C41 0.104(9) 0.102(10) 0.426(18) -0.006(14) -0.073(13) 0.065(8)
C42 0.094(9) 0.092(9) 0.409(18) -0.005(13) -0.067(13) 0.057(8)
C43 0.185(8) 0.381(10) 0.386(12) 0.220(10) 0.106(10) 0.098(9)
C44 0.187(9) 0.383(9) 0.392(12) 0.212(10) 0.108(10) 0.099(8)
C45 0.188(8) 0.386(10) 0.390(12) 0.209(10) 0.112(10) 0.095(8)
C46 0.189(8) 0.387(10) 0.384(12) 0.215(10) 0.109(11) 0.091(9)
C47 0.187(9) 0.383(10) 0.383(12) 0.221(10) 0.109(11) 0.089(9)
C48 0.187(9) 0.381(10) 0.387(12) 0.222(11) 0.107(11) 0.095(9)

loop_
_atom_type_symbol
_atom_type_description
_atom_type_scat_dispersion_real
_atom_type_scat_dispersion_imag
_atom_type_scat_source
C C 0.0033 0.0016 'International Tables Vol C Tables 4.2.6.8 and 6.1.1.4'
S S 0.1246 0.1234 'International Tables Vol C Tables 4.2.6.8 and 6.1.1.4'
Cd Cd -0.8075 1.2024 'International Tables Vol C Tables 4.2.6.8 and 6.1.1.4'
Br Br -0.2901 2.4595 'International Tables Vol C Tables 4.2.6.8 and 6.1.1.4'
N N 0.0061 0.0033 'International Tables Vol C Tables 4.2.6.8 and 6.1.1.4'

loop_
_geom_angle_atom_site_label_1
_geom_angle_atom_site_label_2
_geom_angle_atom_site_label_3
_geom_angle
_geom_angle_site_symmetry_1
_geom_angle_site_symmetry_3
S1 Cd1 S2 110.19(14) . .
S1 Cd1 S3 107.06(11) . .
S2 Cd1 S3 110.17(13) . .
S1 Cd1 Br1B 113.4(2) . .
S2 Cd1 Br1B 114.0(3) . .
S3 Cd1 Br1B 101.4(3) . .
S1 Cd1 Br1A 109.46(13) . .
S2 Cd1 Br1A 106.99(12) . .
S3 Cd1 Br1A 112.99(13) . .
Br1B Cd1 Br1A 11.6(3) . .
S3 Cd2 S4 108.56(10) . .
S3 Cd2 S9 105.14(10) . .
S4 Cd2 S9 114.42(9) . .
S3 Cd2 S4 115.30(10) . 2_655
S4 Cd2 S4 118.27(12) . 2_655
S9 Cd2 S4 93.82(9) . 2_655
S2 Cd3 S5 110.25(13) . .
S2 Cd3 S9 103.98(10) . .
S5 Cd3 S9 114.90(10) . .
S2 Cd3 S7 114.89(14) . 3_665
S5 Cd3 S7 116.92(11) . 3_665
S9 Cd3 S7 94.36(9) . 3_665
S1 Cd4 S7 109.45(11) . .
S1 Cd4 S9 104.62(10) . .
S7 Cd4 S9 113.42(9) . .
S1 Cd4 S6 113.95(12) . .
S7 Cd4 S6 119.60(11) . .
S9 Cd4 S6 94.03(10) . .
S9 Cd5 S9 109.80(6) 3_665 .
S9 Cd5 S9 109.80(6) 3_665 2_655
S9 Cd5 S9 109.80(6) . 2_655
S9 Cd5 S10 109.14(6) 3_665 .
S9 Cd5 S10 109.14(6) . .
S9 Cd5 S10 109.14(6) 2_655 .
S8 Cd6 S6 111.71(15) . 3_665
S8 Cd6 S10 104.07(14) . .
S6 Cd6 S10 118.59(11) 3_665 .
S8 Cd6 S5 113.29(17) . .
S6 Cd6 S5 115.97(11) 3_665 .
S10 Cd6 S5 91.33(8) . .
Br2 Cd7 S8 111.62(10) . .
Br2 Cd7 S8 111.62(10) . 3_665
S8 Cd7 S8 107.24(10) . 3_665
Br2 Cd7 S8 111.62(10) . 2_655
S8 Cd7 S8 107.24(10) . 2_655
S8 Cd7 S8 107.24(10) 3_665 2_655
C1 S1 Cd4 107.1(7) . .
C1 S1 Cd1 103.4(6) . .
Cd4 S1 Cd1 106.19(11) . .
C7 S2 Cd3 113.7(7) . .
C7 S2 Cd1 109.5(7) . .
Cd3 S2 Cd1 107.35(13) . .
C13 S3 Cd2 105.1(4) . .
C13 S3 Cd1 104.9(5) . .
Cd2 S3 Cd1 106.38(11) . .
C19 S4 Cd2 102.28(19) . .
C19 S4 Cd2 113.4(2) . 3_665
Cd2 S4 Cd2 108.74(10) . 3_665
C25A S5 C25B 27.17(10) . .
C25A S5 Cd3 107.4(3) . .
C25B S5 Cd3 92.3(3) . .
C25A S5 Cd6 93.7(4) . .
C25B S5 Cd6 120.5(4) . .
Cd3 S5 Cd6 110.36(13) . .
C31 S6 Cd6 104.8(3) . 2_655
C31 S6 Cd4 109.0(3) . .
Cd6 S6 Cd4 107.60(12) 2_655 .
C37 S7 Cd4 105.1(3) . .
C37 S7 Cd3 111.3(3) . 2_655
Cd4 S7 Cd3 108.20(11) . 2_655
C43 S8 Cd6 118.1(4) . .
C43 S8 Cd7 111.4(4) . .
Cd6 S8 Cd7 109.79(17) . .
Cd5 S9 Cd2 107.96(9) . .
Cd5 S9 Cd4 109.42(9) . .
Cd2 S9 Cd4 110.22(10) . .
Cd5 S9 Cd3 107.14(9) . .
Cd2 S9 Cd3 110.74(9) . .
Cd4 S9 Cd3 111.25(9) . .
Cd5 S10 Cd6 107.84(10) . .
Cd5 S10 Cd6 107.84(10) . 3_665
Cd6 S10 Cd6 111.05(9) . 3_665
Cd5 S10 Cd6 107.84(10) . 2_655
Cd6 S10 Cd6 111.05(9) . 2_655
Cd6 S10 Cd6 111.05(9) 3_665 2_655
C2 C1 C6 120.8(19) . .
C2 C1 S1 116.8(15) . .
C6 C1 S1 122.3(12) . .
C1 C2 C3 116.7(19) . .
C2 C3 C4 123(2) . .
C3 C4 C5 120(2) . .
C4 C5 C6 117(2) . .
C1 C6 C5 122(2) . .
C12 C7 C8 115.0(19) . .
C12 C7 S2 122.3(14) . .
C8 C7 S2 122.5(15) . .
C7 C8 C9 123(2) . .
C10 C9 C8 120(2) . .
C9 C10 C11 117(2) . .
C12 C11 C10 123(2) . .
C11 C12 C7 121(2) . .
C18 C13 C14 121.1(15) . .
C18 C13 S3 122.3(10) . .
C14 C13 S3 116.5(11) . .
C13 C14 C15 118.7(17) . .
C16 C15 C14 120.6(18) . .
C15 C16 C17 118.8(18) . .
C18 C17 C16 121.6(18) . .
C17 C18 C13 119.1(16) . .
C20 C19 C24 120.0 . .
C20 C19 S4 117.86(18) . .
C24 C19 S4 122.12(18) . .
C19 C20 C21 120.0 . .
C20 C21 C22 120.0 . .
C23 C22 C21 120.0 . .
C22 C23 C24 120.0 . .
C23 C24 C19 120.0 . .
C30A C25A C28A 120.0 . .
C30A C25A S5 99.9(2) . .
C28A C25A S5 127.0(2) . .
C27A C26A C28A 120.0 . .
C26A C27A C29A 120.0 . .
C25A C28A C26A 120.0 . .
C27A C29A C30A 120.0 . .
C25A C30A C29A 120.0 . .
C30B C25B C28B 120.0 . .
C30B C25B S5 111.2(3) . .
C28B C25B S5 114.8(3) . .
C27B C26B C28B 120.0 . .
C26B C27B C29B 120.0 . .
C26B C28B C25B 120.0 . .
C30B C29B C27B 120.0 . .
C29B C30B C25B 120.0 . .
C36 C31 C32 120.0 . .
C36 C31 S6 120.8(2) . .
C32 C31 S6 119.0(2) . .
C31 C32 C33 120.0 . .
C34 C33 C32 120.0 . .
C35 C34 C33 120.0 . .
C34 C35 C36 120.0 . .
C35 C36 C31 120.0 . .
C38 C37 C42 120.0 . .
C38 C37 S7 118.3(2) . .
C42 C37 S7 121.6(2) . .
C37 C38 C39 120.0 . .
C40 C39 C38 120.0 . .
C39 C40 C41 120.0 . .
C42 C41 C40 120.0 . .
C41 C42 C37 120.0 . .
C44 C43 C48 120.0 . .
C44 C43 S8 126.2(3) . .
C48 C43 S8 111.4(3) . .
C43 C44 C45 120.0 . .
C44 C45 C46 120.0 . .
C47 C46 C45 120.0 . .
C46 C47 C48 120.0 . .
C43 C48 C47 120.0 . .

loop_
_geom_bond_atom_site_label_1
_geom_bond_atom_site_label_2
_geom_bond_distance
_geom_bond_site_symmetry_2
Cd1 S1 2.543(3) .
Cd1 S2 2.551(4) .
Cd1 S3 2.569(4) .
Cd1 Br1B 2.608(8) .
Cd1 Br1A 2.740(4) .
Cd2 S3 2.532(3) .
Cd2 S4 2.534(3) .
Cd2 S9 2.540(3) .
Cd2 S4 2.553(3) 2_655
Cd3 S2 2.513(3) .
Cd3 S5 2.531(3) .
Cd3 S9 2.544(3) .
Cd3 S7 2.552(3) 3_665
Cd4 S1 2.524(3) .
Cd4 S7 2.535(3) .
Cd4 S9 2.542(3) .
Cd4 S6 2.556(3) .
Cd5 S9 2.504(2) 3_665
Cd5 S9 2.504(2) .
Cd5 S9 2.504(2) 2_655
Cd5 S10 2.517(5) .
Cd6 S8 2.523(4) .
Cd6 S6 2.530(3) 3_665
Cd6 S10 2.5411(16) .
Cd6 S5 2.568(4) .
Cd7 Br2 2.529(5) .
Cd7 S8 2.551(5) .
Cd7 S8 2.551(5) 3_665
Cd7 S8 2.551(5) 2_655
S1 C1 1.818(18) .
S2 C7 1.698(18) .
S3 C13 1.829(14) .
S4 C19 1.787(5) .
S4 Cd2 2.553(3) 3_665
S5 C25A 1.501(5) .
S5 C25B 1.642(6) .
S6 C31 1.824(6) .
S6 Cd6 2.530(3) 2_655
S7 C37 1.789(5) .
S7 Cd3 2.552(3) 2_655
S8 C43 1.729(10) .
S10 Cd6 2.5411(16) 3_665
S10 Cd6 2.5411(16) 2_655
C1 C2 1.381(15) .
C1 C6 1.383(17) .
C2 C3 1.386(17) .
C3 C4 1.389(18) .
C4 C5 1.393(18) .
C5 C6 1.397(17) .
C7 C12 1.386(17) .
C7 C8 1.393(17) .
C8 C9 1.397(17) .
C9 C10 1.339(17) .
C10 C11 1.388(17) .
C11 C12 1.363(17) .
C13 C18 1.374(14) .
C13 C14 1.384(15) .
C14 C15 1.400(16) .
C15 C16 1.370(17) .
C16 C17 1.396(17) .
C17 C18 1.363(15) .
C19 C20 1.3900 .
C19 C24 1.3900 .
C20 C21 1.3900 .
C21 C22 1.3900 .
C22 C23 1.3900 .
C23 C24 1.3900 .
C25A C30A 1.3899 .
C25A C28A 1.3899 .
C26A C27A 1.3897 .
C26A C28A 1.3901 .
C27A C29A 1.3901 .
C29A C30A 1.3901 .
C25B C30B 1.3901 .
C25B C28B 1.3901 .
C26B C27B 1.3899 .
C26B C28B 1.3900 .
C27B C29B 1.3901 .
C29B C30B 1.3897 .
C31 C36 1.3900 .
C31 C32 1.3900 .
C32 C33 1.3900 .
C33 C34 1.3900 .
C34 C35 1.3900 .
C35 C36 1.3900 .
C37 C38 1.3900 .
C37 C42 1.3900 .
C38 C39 1.3900 .
C39 C40 1.3900 .
C40 C41 1.3900 .
C41 C42 1.3900 .
C43 C44 1.3900 .
C43 C48 1.3900 .
C44 C45 1.3900 .
C45 C46 1.3900 .
C46 C47 1.3900 .
C47 C48 1.3901 .
